data_2009907
loop_
_publ_author_name
'Bolte, M.'
'Egert, E.'

_publ_section_title
;
 A 2,5-diketomorpholine
;
_journal_issue 7
_journal_name_full 'Acta Crystallographica Section C'
_journal_page_first 1117
_journal_page_last 1118
_journal_paper_doi 10.1107/S0108270193012867
_journal_volume 50
_journal_year 1994
_chemical_formula_moiety 'C14 H17 N1 O3'
_chemical_formula_sum 'C14 H17 N O3'
_chemical_formula_weight 247.3
_space_group_crystal_system monoclinic
_space_group_IT_number 4
_space_group_name_Hall 'P 2yb'
_space_group_name_H-M_alt 'P 1 21 1'
_atom_type_scat_source IntTabIV
_cell_angle_alpha 90.
_cell_angle_beta 108.230(10)
_cell_angle_gamma 90.
_cell_formula_units_Z 2
_cell_length_a 9.8730(10)
_cell_length_b 6.1290(10)
_cell_length_c 11.5940(10)
_cell_measurement_reflns_used 40
_cell_measurement_temperature 293
_cell_measurement_theta_max 12.5
_cell_measurement_theta_min 10
_cell_volume 666.36(15)
_diffrn_measurement_device 'Stoe four-circle'
_diffrn_measurement_method 'profile fitting (Clegg, 1981) \w/2\q'
_diffrn_radiation_type MoK\a
_diffrn_radiation_wavelength 0.7107
_diffrn_reflns_av_R_equivalents 0.03
_diffrn_reflns_limit_h_max 11
_diffrn_reflns_limit_h_min -11
_diffrn_reflns_limit_k_max 1
_diffrn_reflns_limit_k_min -7
_diffrn_reflns_limit_l_max 13
_diffrn_reflns_limit_l_min 0
_diffrn_reflns_number 1434
_diffrn_reflns_theta_max 25
_diffrn_standards_decay_% none
_diffrn_standards_interval_count 100
_diffrn_standards_number 3
_exptl_absorpt_coefficient_mu 0.08
_exptl_absorpt_correction_type none
_exptl_crystal_colour 'colourless, transparent'
_exptl_crystal_density_diffrn 1.232
_exptl_crystal_description block
_exptl_crystal_size_max 0.8
_exptl_crystal_size_mid 0.8
_exptl_crystal_size_min 0.3
_refine_diff_density_max 0.12
_refine_diff_density_min -0.14
_refine_ls_extinction_coef '\c = 0.06(2)'
_refine_ls_extinction_method 'empirical, F* = F[1 + 0.002\cF^2^/sin(2\q)]^-0.25^'
_refine_ls_goodness_of_fit_obs 1.79
_refine_ls_hydrogen_treatment 'xyz refined for H(N), fixed for H(C)'
_refine_ls_number_parameters 172
_refine_ls_number_reflns 1328
_refine_ls_R_factor_obs 0.032
_refine_ls_shift/esd_max 0.03
_refine_ls_structure_factor_coef F
_refine_ls_weighting_details 'w = [\s^2^(F) + 0.0005F^2^]^-1^'
_refine_ls_weighting_scheme calc
_refine_ls_wR_factor_obs 0.045
_reflns_number_observed 1328
_reflns_number_total 1364
_reflns_observed_criterion F>3\s(F)
_cod_data_source_file sh1078.cif
_cod_data_source_block sh1078_structure_1_of_1
_cod_depositor_comments
;
The following automatic conversions were performed:

'_refine_ls_weighting_scheme' value '[\s^2^(F) + 0.0005F^2^]^-1^' was
changed to 'calc'. New tag '_refine_ls_weighting_details' was
created. The value of the new tag was set to 'w = [\s^2^(F) +
0.0005F^2^]^-1^'.

Automatic conversion script
Id: cif_fix_values 3143 2015-03-26 13:38:13Z robertas 
;
_cod_original_cell_volume 666.40(10)
_cod_original_sg_symbol_H-M 'P 21'
_cod_original_formula_sum 'C14 H17 N1 O3'
_cod_database_code 2009907

loop_
_space_group_symop_id
_space_group_symop_operation_xyz
1 x,y,z
2 -x,y+1/2,-z

loop_
_atom_site_label
_atom_site_fract_x
_atom_site_fract_y
_atom_site_fract_z
_atom_site_U_iso_or_equiv
O(1) .79430(10) .5299 .37040(10) .0460(10)
C(2) .8848(2) .4104(4) .4567(2) .0400(10)
C(3) .8346(2) .3288(4) .5593(2) .0410(10)
N(4) .67950(10) .3046(3) .51900(10) .0410(10)
C(5) .5920(2) .4421(4) .44330(10) .0400(10)
C(6) .6641(2) .6148(4) .3879(2) .0420(10)
O(21) 1.00060(10) .3696(3) .44960(10) .0520(10)
O(51) .46120(10) .4351(4) .41900(10) .0510(10)
C(61) .5720(2) .6963(5) .2644(2) .0550(10)
C(62) .5353(2) .5156(6) .1702(2) .0700(10)
C(63) .6456(3) .8885(6) .2243(3) .0820(10)
C(1') .8902(2) .4804(5) .6695(2) .0500(10)
C(2') .8540(2) .4041(5) .7804(2) .0460(10)
C(3') .8989(2) .2054(5) .8338(2) .0560(10)
C(4') .8727(2) .1453(5) .9402(2) .0680(10)
C(5') .8000(3) .2826(6) .9929(2) .0710(10)
C(6') .7529(2) .4813(6) .9397(2) .0690(10)
C(7') .7787(2) .5400(5) .8333(2) .0560(10)
H(3) .8729 .1861 .5837 .040
H(4) .641(2) .190(3) .5545(18) .060
H(6) .6833 .7330 .4451 .040
H(61) .4831 .7461 .2723 .070
H(62A) .4763 .5709 .0935 .090
H(62B) .4853 .4023 .1973 .090
H(62C) .6218 .4575 .1612 .090
H(63A) .5868 .9538 .1503 .100
H(63B) .7354 .8468 .2151 .100
H(63C) .6616 .9917 .2895 .100
H(1'A) .8490 .6223 .6474 .050
H(1'B) .9920 .4901 .6900 .050
H(3') .9492 .1071 .7972 .060
H(4') .9057 .0068 .9770 .060
H(5') .7814 .2412 1.0664 .060
H(6') .7021 .5792 .9761 .060
H(7') .7439 .6773 .7957 .060

loop_
_geom_angle_atom_site_label_1
_geom_angle_atom_site_label_2
_geom_angle_atom_site_label_3
_geom_angle
_geom_angle_publ_flag
C(6) O(1) C(2) 120.30(10) yes
O(21) C(2) O(1) 119.50(10) yes
N(4) C(3) C(2) 110.50(10) yes
C(1') C(3) N(4) 113.20(10) yes
C(6) C(5) N(4) 115.30(10) yes
O(51) C(5) C(6) 121.4(2) yes
C(61) C(6) O(1) 106.20(10) yes
C(62) C(61) C(6) 112.1(2) yes
C(63) C(61) C(62) 111.8(2) yes
C(3') C(2') C(1') 121.9(2) yes
C(7') C(2') C(3') 118.4(2) yes
C(5') C(4') C(3') 120.2(2) yes
C(7') C(6') C(5') 119.9(2) yes
C(3) C(2) O(1) 117.70(10) yes
O(21) C(2) C(3) 122.8(2) yes
C(1') C(3) C(2) 109.60(10) yes
C(5) N(4) C(3) 123.30(10) yes
O(51) C(5) N(4) 123.3(2) yes
C(5) C(6) O(1) 111.00(10) yes
C(61) C(6) C(5) 113.80(10) yes
C(63) C(61) C(6) 109.7(2) yes
C(2') C(1') C(3) 113.7(2) yes
C(7') C(2') C(1') 119.6(2) yes
C(4') C(3') C(2') 120.8(2) yes
C(6') C(5') C(4') 119.6(2) yes
C(6') C(7') C(2') 121.0(2) yes

loop_
_geom_bond_atom_site_label_1
_geom_bond_atom_site_label_2
_geom_bond_distance
_geom_bond_publ_flag
O(1) C(2) 1.333(2) yes
C(2) C(3) 1.510(2) yes
C(3) N(4) 1.461(2) yes
N(4) C(5) 1.323(2) yes
C(5) O(51) 1.233(2) yes
C(61) C(62) 1.518(4) yes
C(1') C(2') 1.512(2) yes
C(2') C(7') 1.381(3) yes
C(4') C(5') 1.368(4) yes
C(6') C(7') 1.384(3) yes
O(1) C(6) 1.459(2) yes
C(2) O(21) 1.197(2) yes
C(3) C(1') 1.535(3) yes
C(5) C(6) 1.526(2) yes
C(6) C(61) 1.520(3) yes
C(61) C(63) 1.531(4) yes
C(2') C(3') 1.376(3) yes
C(3') C(4') 1.387(3) yes
C(5') C(6') 1.379(5) yes
